data_2238921
loop_
_publ_author_name
'Qachchachi, Fatima-Zahrae'
'Kandri Rodi, Youssef'
'Essassi, El Mokhtar'
'Kunz, Werner'
'El Ammari, Lahcen'

_publ_contact_author
;
Fatima-Zahrae Qachchachi
Laboratoire de Chimie Organique Appliqu\'ee
Universit\'e Sidi Mohamed Ben Abdallah
Facult\'e des Sciences et Techniques
Route d'Immouzzer
BP 2202 F\`es
Morocco
;
_publ_section_title
;
 1-Octylindoline-2,3-dione
;
_journal_coeditor_code RZ5095
_journal_issue 12
_journal_name_full 'Acta Crystallographica Section E'
_journal_page_first o1801
_journal_paper_doi 10.1107/S1600536813031383
_journal_volume 69
_journal_year 2013
_chemical_formula_iupac 'C16 H21 N O2'
_chemical_formula_moiety 'C16 H21 N O2'
_chemical_formula_sum 'C16 H21 N O2'
_chemical_formula_weight 259.34
_chemical_melting_point 317
_chemical_name_systematic
;
1-Octylindoline-2,3-dione
;
_space_group_IT_number 14
_symmetry_cell_setting monoclinic
_symmetry_space_group_name_Hall '-P 2ybc'
_symmetry_space_group_name_H-M 'P 1 21/c 1'
_atom_sites_solution_hydrogens geom
_atom_sites_solution_primary direct
_atom_sites_solution_secondary difmap
_audit_creation_method SHELXL-97
_cell_angle_alpha 90.00
_cell_angle_beta 108.941(18)
_cell_angle_gamma 90.00
_cell_formula_units_Z 4
_cell_length_a 20.266(4)
_cell_length_b 4.69250(10)
_cell_length_c 15.7807(11)
_cell_measurement_reflns_used 5321
_cell_measurement_temperature 123.00(18)
_cell_measurement_theta_max 73.5259
_cell_measurement_theta_min 2.9581
_cell_volume 1419.5(3)
_computing_cell_refinement 'CrysAlis PRO (Oxford Diffraction, 2012)'
_computing_data_collection 'CrysAlis PRO (Oxford Diffraction, 2012)'
_computing_data_reduction 'CrysAlis PRO (Oxford Diffraction, 2012)'
_computing_molecular_graphics 'WinGX (Farrugia, 2012)'
_computing_publication_material 'WinGX (Farrugia, 2012) and publCIF (Westrip, 2010)'
_computing_structure_refinement 'SHELXL97 (Sheldrick, 2008)'
_computing_structure_solution 'SHELXS97 (Sheldrick, 2008)'
_diffrn_ambient_temperature 123.00(18)
_diffrn_detector_area_resol_mean 20.7092
_diffrn_measured_fraction_theta_full 0.981
_diffrn_measured_fraction_theta_max 0.981
_diffrn_measurement_device_type 'Oxford Diffraction SuperNova (single source at offset, Atlas)'
_diffrn_measurement_method '\w scans'
_diffrn_radiation_monochromator mirror
_diffrn_radiation_source 'SuperNova (Cu) X-ray Source'
_diffrn_radiation_type 'Cu K\a'
_diffrn_radiation_wavelength 1.5418
_diffrn_reflns_av_R_equivalents 0.0294
_diffrn_reflns_av_sigmaI/netI 0.0266
_diffrn_reflns_limit_h_max 25
_diffrn_reflns_limit_h_min -24
_diffrn_reflns_limit_k_max 5
_diffrn_reflns_limit_k_min -5
_diffrn_reflns_limit_l_max 19
_diffrn_reflns_limit_l_min -17
_diffrn_reflns_number 13541
_diffrn_reflns_theta_full 73.69
_diffrn_reflns_theta_max 73.69
_diffrn_reflns_theta_min 4.61
_exptl_absorpt_coefficient_mu 0.630
_exptl_absorpt_correction_T_max 0.979
_exptl_absorpt_correction_T_min 0.899
_exptl_absorpt_correction_type analytical
_exptl_absorpt_process_details
;
[CrysAlis PRO (Oxford Diffraction, 2012); analytical numeric absorption
correction using a multi-faceted crystal model (Clark & Reid, 1995)]
;
_exptl_crystal_colour orange
_exptl_crystal_density_diffrn 1.214
_exptl_crystal_density_method 'not measured'
_exptl_crystal_description plate
_exptl_crystal_F_000 560
_exptl_crystal_size_max 0.3120
_exptl_crystal_size_mid 0.0658
_exptl_crystal_size_min 0.0399
_refine_diff_density_max 0.491
_refine_diff_density_min -0.224
_refine_ls_extinction_method none
_refine_ls_goodness_of_fit_ref 1.180
_refine_ls_hydrogen_treatment constr
_refine_ls_matrix_type full
_refine_ls_number_parameters 172
_refine_ls_number_reflns 2811
_refine_ls_number_restraints 0
_refine_ls_restrained_S_all 1.180
_refine_ls_R_factor_all 0.0640
_refine_ls_R_factor_gt 0.0568
_refine_ls_shift/su_max 0.000
_refine_ls_shift/su_mean 0.000
_refine_ls_structure_factor_coef Fsqd
_refine_ls_weighting_details 'calc w=1/[\s^2^(Fo^2^)+(0.0633P)^2^+1.1901P] where P=(Fo^2^+2Fc^2^)/3'
_refine_ls_weighting_scheme calc
_refine_ls_wR_factor_gt 0.1607
_refine_ls_wR_factor_ref 0.1673
_reflns_number_gt 2462
_reflns_number_total 2811
_reflns_threshold_expression I>2\s(I)
_cod_data_source_file rz5095.cif
_cod_data_source_block I
_cod_original_sg_symbol_H-M 'P 21/c'
_cod_database_code 2238921

loop_
_symmetry_equiv_pos_as_xyz
'x, y, z'
'-x, y+1/2, -z+1/2'
'-x, -y, -z'
'x, -y-1/2, z-1/2'

loop_
_atom_site_type_symbol
_atom_site_label
_atom_site_fract_x
_atom_site_fract_y
_atom_site_fract_z
_atom_site_U_iso_or_equiv
_atom_site_adp_type
_atom_site_calc_flag
_atom_site_refinement_flags
_atom_site_occupancy
_atom_site_symmetry_multiplicity
O O1 0.33354(9) 0.7667(4) 0.34657(10) 0.0397(4) Uani d . 1 1
O O2 0.44511(8) 1.1900(4) 0.42454(10) 0.0385(4) Uani d . 1 1
N N1 0.32574(9) 0.7836(4) 0.48939(11) 0.0272(4) Uani d . 1 1
C C1 0.35221(11) 0.8574(5) 0.42319(14) 0.0299(5) Uani d . 1 1
C C2 0.40999(10) 1.0835(5) 0.46468(14) 0.0288(5) Uani d . 1 1
C C3 0.40798(10) 1.1295(4) 0.55543(13) 0.0258(4) Uani d . 1 1
C C4 0.44509(10) 1.3124(5) 0.62281(15) 0.0296(5) Uani d . 1 1
H H4 0.4791 1.4325 0.6148 0.036 Uiso calc R 1 1
C C5 0.43015(11) 1.3116(5) 0.70275(14) 0.0308(5) Uani d . 1 1
H H5 0.4540 1.4343 0.7488 0.037 Uiso calc R 1 1
C C6 0.37992(11) 1.1290(5) 0.71428(13) 0.0290(5) Uani d . 1 1
H H6 0.3710 1.1310 0.7685 0.035 Uiso calc R 1 1
C C7 0.34230(10) 0.9420(5) 0.64691(13) 0.0272(4) Uani d . 1 1
H H7 0.3089 0.8196 0.6553 0.033 Uiso calc R 1 1
C C8 0.35685(9) 0.9471(4) 0.56786(13) 0.0241(4) Uani d . 1 1
C C9 0.26652(10) 0.5930(5) 0.47581(15) 0.0303(5) Uani d . 1 1
H H9A 0.2732 0.4819 0.5298 0.036 Uiso calc R 1 1
H H9B 0.2645 0.4618 0.4275 0.036 Uiso calc R 1 1
C C10 0.19768(10) 0.7542(5) 0.45315(15) 0.0300(5) Uani d . 1 1
H H10A 0.1940 0.8837 0.4039 0.036 Uiso calc R 1 1
H H10B 0.1976 0.8674 0.5045 0.036 Uiso calc R 1 1
C C11 0.13437(10) 0.5572(5) 0.42731(15) 0.0305(5) Uani d . 1 1
H H11A 0.1382 0.4262 0.4763 0.037 Uiso calc R 1 1
H H11B 0.1341 0.4455 0.3754 0.037 Uiso calc R 1 1
C C12 0.06565(10) 0.7207(5) 0.40574(15) 0.0311(5) Uani d . 1 1
H H12A 0.0651 0.8230 0.4589 0.037 Uiso calc R 1 1
H H12B 0.0635 0.8605 0.3597 0.037 Uiso calc R 1 1
C C13 0.00107(10) 0.5314(5) 0.37394(15) 0.0317(5) Uani d . 1 1
H H13A 0.0014 0.4298 0.3205 0.038 Uiso calc R 1 1
H H13B 0.0031 0.3912 0.4199 0.038 Uiso calc R 1 1
C C14 -0.06690(11) 0.6980(5) 0.35310(15) 0.0327(5) Uani d . 1 1
H H14A -0.0683 0.8412 0.3082 0.039 Uiso calc R 1 1
H H14B -0.0675 0.7962 0.4069 0.039 Uiso calc R 1 1
C C15 -0.13189(11) 0.5123(5) 0.31923(16) 0.0358(5) Uani d . 1 1
H H15A -0.1306 0.3683 0.3638 0.043 Uiso calc R 1 1
H H15B -0.1317 0.4154 0.2650 0.043 Uiso calc R 1 1
C C16 -0.19929(12) 0.6838(6) 0.29952(18) 0.0429(6) Uani d . 1 1
H H16A -0.2386 0.5578 0.2788 0.064 Uiso calc R 1 1
H H16B -0.2015 0.8234 0.2542 0.064 Uiso calc R 1 1
H H16C -0.2001 0.7778 0.3532 0.064 Uiso calc R 1 1

loop_
_atom_site_aniso_label
_atom_site_aniso_U_11
_atom_site_aniso_U_22
_atom_site_aniso_U_33
_atom_site_aniso_U_12
_atom_site_aniso_U_13
_atom_site_aniso_U_23
O1 0.0396(9) 0.0494(10) 0.0293(8) 0.0081(7) 0.0102(7) -0.0051(7)
O2 0.0303(8) 0.0559(11) 0.0335(8) 0.0040(7) 0.0160(7) 0.0132(7)
N1 0.0222(8) 0.0314(9) 0.0271(9) 0.0000(7) 0.0067(7) -0.0028(7)
C1 0.0265(10) 0.0372(12) 0.0262(10) 0.0098(8) 0.0087(8) 0.0014(8)
C2 0.0224(9) 0.0349(11) 0.0297(10) 0.0088(8) 0.0092(8) 0.0086(9)
C3 0.0225(9) 0.0285(10) 0.0275(10) 0.0050(7) 0.0096(8) 0.0072(8)
C4 0.0207(9) 0.0307(11) 0.0364(11) -0.0008(8) 0.0078(8) 0.0049(9)
C5 0.0267(10) 0.0319(11) 0.0312(11) 0.0000(8) 0.0059(8) -0.0013(8)
C6 0.0275(10) 0.0353(11) 0.0243(10) 0.0047(8) 0.0084(8) 0.0026(8)
C7 0.0240(9) 0.0306(11) 0.0286(10) 0.0001(8) 0.0107(8) 0.0031(8)
C8 0.0188(9) 0.0257(10) 0.0263(9) 0.0040(7) 0.0053(7) 0.0011(8)
C9 0.0250(10) 0.0284(11) 0.0350(11) -0.0012(8) 0.0064(8) -0.0031(8)
C10 0.0247(10) 0.0299(11) 0.0340(11) 0.0014(8) 0.0074(8) -0.0014(8)
C11 0.0238(10) 0.0311(11) 0.0345(11) 0.0004(8) 0.0063(8) -0.0026(9)
C12 0.0236(10) 0.0324(11) 0.0353(11) 0.0011(8) 0.0067(8) -0.0013(9)
C13 0.0253(10) 0.0337(12) 0.0347(11) 0.0000(8) 0.0079(8) -0.0023(9)
C14 0.0256(11) 0.0365(12) 0.0344(11) 0.0004(9) 0.0075(9) -0.0005(9)
C15 0.0271(11) 0.0404(13) 0.0388(12) -0.0014(9) 0.0092(9) -0.0039(10)
C16 0.0244(11) 0.0546(15) 0.0462(14) -0.0006(10) 0.0069(10) -0.0003(12)

loop_
_atom_type_symbol
_atom_type_description
_atom_type_scat_dispersion_real
_atom_type_scat_dispersion_imag
_atom_type_scat_source
C C 0.0181 0.0091 'International Tables Vol C Tables 4.2.6.8 and 6.1.1.4'
H H 0.0000 0.0000 'International Tables Vol C Tables 4.2.6.8 and 6.1.1.4'
N N 0.0311 0.0180 'International Tables Vol C Tables 4.2.6.8 and 6.1.1.4'
O O 0.0492 0.0322 'International Tables Vol C Tables 4.2.6.8 and 6.1.1.4'

loop_
_geom_angle_atom_site_label_1
_geom_angle_atom_site_label_2
_geom_angle_atom_site_label_3
_geom_angle
C1 N1 C8 110.93(17)
C1 N1 C9 123.59(18)
C8 N1 C9 124.91(17)
O1 C1 N1 126.7(2)
O1 C1 C2 127.1(2)
N1 C1 C2 106.24(17)
O2 C2 C3 131.6(2)
O2 C2 C1 123.6(2)
C3 C2 C1 104.83(16)
C4 C3 C8 120.78(18)
C4 C3 C2 131.56(19)
C8 C3 C2 107.65(18)
C3 C4 C5 118.16(19)
C3 C4 H4 120.9
C5 C4 H4 120.9
C6 C5 C4 120.4(2)
C6 C5 H5 119.8
C4 C5 H5 119.8
C5 C6 C7 122.01(19)
C5 C6 H6 119.0
C7 C6 H6 119.0
C8 C7 C6 117.09(19)
C8 C7 H7 121.5
C6 C7 H7 121.5
C7 C8 C3 121.54(19)
C7 C8 N1 128.20(18)
C3 C8 N1 110.25(17)
N1 C9 C10 112.20(17)
N1 C9 H9A 109.2
C10 C9 H9A 109.2
N1 C9 H9B 109.2
C10 C9 H9B 109.2
H9A C9 H9B 107.9
C9 C10 C11 112.85(17)
C9 C10 H10A 109.0
C11 C10 H10A 109.0
C9 C10 H10B 109.0
C11 C10 H10B 109.0
H10A C10 H10B 107.8
C10 C11 C12 112.44(18)
C10 C11 H11A 109.1
C12 C11 H11A 109.1
C10 C11 H11B 109.1
C12 C11 H11B 109.1
H11A C11 H11B 107.8
C13 C12 C11 113.79(18)
C13 C12 H12A 108.8
C11 C12 H12A 108.8
C13 C12 H12B 108.8
C11 C12 H12B 108.8
H12A C12 H12B 107.7
C14 C13 C12 113.04(18)
C14 C13 H13A 109.0
C12 C13 H13A 109.0
C14 C13 H13B 109.0
C12 C13 H13B 109.0
H13A C13 H13B 107.8
C13 C14 C15 113.60(19)
C13 C14 H14A 108.8
C15 C14 H14A 108.8
C13 C14 H14B 108.8
C15 C14 H14B 108.8
H14A C14 H14B 107.7
C14 C15 C16 112.6(2)
C14 C15 H15A 109.1
C16 C15 H15A 109.1
C14 C15 H15B 109.1
C16 C15 H15B 109.1
H15A C15 H15B 107.8
C15 C16 H16A 109.5
C15 C16 H16B 109.5
H16A C16 H16B 109.5
C15 C16 H16C 109.5
H16A C16 H16C 109.5
H16B C16 H16C 109.5

loop_
_geom_bond_atom_site_label_1
_geom_bond_atom_site_label_2
_geom_bond_distance
O1 C1 1.220(3)
O2 C2 1.204(3)
N1 C1 1.365(3)
N1 C8 1.419(3)
N1 C9 1.456(3)
C1 C2 1.558(3)
C2 C3 1.462(3)
C3 C4 1.383(3)
C3 C8 1.406(3)
C4 C5 1.390(3)
C4 H4 0.9300
C5 C6 1.387(3)
C5 H5 0.9300
C6 C7 1.398(3)
C6 H6 0.9300
C7 C8 1.372(3)
C7 H7 0.9300
C9 C10 1.524(3)
C9 H9A 0.9700
C9 H9B 0.9700
C10 C11 1.526(3)
C10 H10A 0.9700
C10 H10B 0.9700
C11 C12 1.528(3)
C11 H11A 0.9700
C11 H11B 0.9700
C12 C13 1.526(3)
C12 H12A 0.9700
C12 H12B 0.9700
C13 C14 1.524(3)
C13 H13A 0.9700
C13 H13B 0.9700
C14 C15 1.524(3)
C14 H14A 0.9700
C14 H14B 0.9700
C15 C16 1.528(3)
C15 H15A 0.9700
C15 H15B 0.9700
C16 H16A 0.9600
C16 H16B 0.9600
C16 H16C 0.9600

loop_
_geom_hbond_atom_site_label_D
_geom_hbond_atom_site_label_H
_geom_hbond_atom_site_label_A
_geom_hbond_site_symmetry_A
_geom_hbond_distance_DH
_geom_hbond_distance_HA
_geom_hbond_distance_DA
_geom_hbond_angle_DHA
C6 H6 O1 4_576 0.93 2.49 3.156(3) 129.0
C6 H6 O2 4_586 0.93 2.57 3.260(3) 131.0
C4 H4 O2 3_686 0.93 2.55 3.470(3) 170.2

loop_
_geom_torsion_atom_site_label_1
_geom_torsion_atom_site_label_2
_geom_torsion_atom_site_label_3
_geom_torsion_atom_site_label_4
_geom_torsion
C8 N1 C1 O1 -175.8(2)
C9 N1 C1 O1 -4.1(3)
C8 N1 C1 C2 3.3(2)
C9 N1 C1 C2 174.96(17)
O1 C1 C2 O2 -2.5(3)
N1 C1 C2 O2 178.42(19)
O1 C1 C2 C3 176.1(2)
N1 C1 C2 C3 -3.0(2)
O2 C2 C3 C4 1.1(4)
C1 C2 C3 C4 -177.4(2)
O2 C2 C3 C8 -180.0(2)
C1 C2 C3 C8 1.6(2)
C8 C3 C4 C5 -0.3(3)
C2 C3 C4 C5 178.5(2)
C3 C4 C5 C6 0.8(3)
C4 C5 C6 C7 -0.5(3)
C5 C6 C7 C8 -0.3(3)
C6 C7 C8 C3 0.8(3)
C6 C7 C8 N1 -179.05(19)
C4 C3 C8 C7 -0.5(3)
C2 C3 C8 C7 -179.61(18)
C4 C3 C8 N1 179.39(18)
C2 C3 C8 N1 0.3(2)
C1 N1 C8 C7 177.49(19)
C9 N1 C8 C7 5.9(3)
C1 N1 C8 C3 -2.4(2)
C9 N1 C8 C3 -173.93(18)
C1 N1 C9 C10 -93.2(2)
C8 N1 C9 C10 77.3(2)
N1 C9 C10 C11 172.83(17)
C9 C10 C11 C12 179.35(18)
C10 C11 C12 C13 176.35(18)
C11 C12 C13 C14 179.79(18)
C12 C13 C14 C15 178.69(18)
C13 C14 C15 C16 179.56(19)
